data_4112542
loop_
_publ_author_name
'Xianfeng Shen'
'Douglas M. Ho'
'Robert A. Pascal'

_publ_section_title
;
 Synthesis of Polyphenylene Dendrimers Related to "Cubic Graphite"
;
_journal_name_full 'Journal of the American Chemical Society'
_journal_page_first 5798
_journal_page_last 5805
_journal_paper_doi 10.1021/ja030675c
_journal_volume 126
_journal_year 2004
_chemical_compound_source 'chemical synthesis'
_chemical_formula_moiety 'C258 H174'
_chemical_formula_structural 'C258 H174 . 14(C H2 Cl2)'
_chemical_formula_sum 'C272 H202 Cl28'
_chemical_formula_weight 4462.94
_chemical_name_systematic
; 
 Hexakis(2',3',4',5',6'-pentaphenylbiphenyl-4-yl)benzene 
;
_space_group_IT_number 160
_symmetry_cell_setting trigonal
_symmetry_space_group_name_Hall 'R 3 -2"'
_symmetry_space_group_name_H-M 'R 3 m :H'
_atom_sites_solution_hydrogens geom
_atom_sites_solution_primary direct
_atom_sites_solution_secondary difmap
_audit_creation_method SHELXL
_cell_angle_alpha 90.00
_cell_angle_beta 90.00
_cell_angle_gamma 120.00
_cell_formula_units_Z 3
_cell_length_a 48.2928(11)
_cell_length_b 48.2928(11)
_cell_length_c 11.8656(11)
_cell_measurement_reflns_used 62392
_cell_measurement_temperature 298(2)
_cell_measurement_theta_max 18.84
_cell_measurement_theta_min 1.46
_cell_volume 23965(2)
_computing_cell_refinement DENZO-SMN
_computing_data_collection 'Nonius COLLECT'
_computing_data_reduction DENZO-SMN
_computing_molecular_graphics 'Siemens SHELXTL'
_computing_publication_material 'Siemens SHELXTL'
_computing_structure_refinement 'Siemens SHELXTL'
_computing_structure_solution 'Siemens SHELXTL'
_diffrn_ambient_temperature 298(2)
_diffrn_measurement_device 'Nonius KappaCCD'
_diffrn_measurement_method 'omega scans; 1400 0.5 deg frames, 480 sec/deg'
_diffrn_radiation_monochromator graphite
_diffrn_radiation_source 'fine-focus sealed tube'
_diffrn_radiation_type MoK\a
_diffrn_radiation_wavelength 0.71073
_diffrn_reflns_av_R_equivalents 0.104
_diffrn_reflns_av_sigmaI/netI 0.0409
_diffrn_reflns_limit_h_max 43
_diffrn_reflns_limit_h_min -43
_diffrn_reflns_limit_k_max 37
_diffrn_reflns_limit_k_min -37
_diffrn_reflns_limit_l_max 10
_diffrn_reflns_limit_l_min -10
_diffrn_reflns_number 62392
_diffrn_reflns_theta_max 18.84
_diffrn_reflns_theta_min 1.46
_diffrn_standards_number 0
_exptl_absorpt_coefficient_mu 0.278
_exptl_absorpt_correction_type none
_exptl_crystal_colour colorless
_exptl_crystal_density_diffrn 0.928
_exptl_crystal_density_meas ?
_exptl_crystal_description needle
_exptl_crystal_F_000 6930
_exptl_crystal_size_max 0.550
_exptl_crystal_size_mid 0.150
_exptl_crystal_size_min 0.125
_refine_diff_density_max 0.327
_refine_diff_density_min -0.331
_refine_diff_density_rms 0.066
_refine_ls_abs_structure_details 'Flack H D (1983), Acta Cryst. A39, 876-881'
_refine_ls_abs_structure_Flack -8.34(999)
_refine_ls_extinction_method none
_refine_ls_goodness_of_fit_all 1.033
_refine_ls_goodness_of_fit_obs 1.204
_refine_ls_hydrogen_treatment 'XYZ riding, U(H) = 1.2U(C)'
_refine_ls_matrix_type full
_refine_ls_number_parameters 601
_refine_ls_number_reflns 4402
_refine_ls_number_restraints 389
_refine_ls_restrained_S_all 1.009
_refine_ls_restrained_S_obs 1.145
_refine_ls_R_factor_all 0.1545
_refine_ls_R_factor_obs 0.1321
_refine_ls_shift/esd_max 0.000
_refine_ls_shift/esd_mean 0.000
_refine_ls_structure_factor_coef Fsqd
_refine_ls_weighting_details 'w=1/[\s^2^(Fo^2^)+(0.2799P)^2^+0.0000P] where P=(Fo^2^+2Fc^2^)/3'
_refine_ls_weighting_scheme calc
_refine_ls_wR_factor_all 0.3751
_refine_ls_wR_factor_obs 0.3431
_reflns_number_observed 2777
_reflns_number_total 4402
_reflns_observed_criterion >2sigma(I)
_cod_data_source_file ja030675c.cif
_cod_data_source_block rap118r3msqf
_cod_depositor_comments
;
The following automatic conversions were performed:

'_exptl_crystal_density_meas' value 'none' was changed to '?' - the
value is perceived as not measured.

Automatic conversion script
Id: cif_fix_values 3008 2015-01-20 13:52:24Z robertas 

The following automatic conversions were performed:

'_refine_ls_weighting_scheme' value 'calc
w=1/[\s^2^(Fo^2^)+(0.2799P)^2^+0.0000P] where P=(Fo^2^+2Fc^2^)/3' was
changed to 'calc'. New tag '_refine_ls_weighting_details' was
created. The value of the new tag was set to
'w=1/[\s^2^(Fo^2^)+(0.2799P)^2^+0.0000P] where P=(Fo^2^+2Fc^2^)/3'.

Automatic conversion script
Id: cif_fix_values 3143 2015-03-26 13:38:13Z robertas 
;
_cod_original_cell_volume 23965.4(24)
_cod_original_sg_symbol_H-M 'R 3 m'
_cod_database_code 4112542

loop_
_symmetry_equiv_pos_as_xyz
'x, y, z'
'-y, x-y, z'
'-x+y, -x, z'
'-y, -x, z'
'-x+y, y, z'
'x, x-y, z'
'x+2/3, y+1/3, z+1/3'
'-y+2/3, x-y+1/3, z+1/3'
'-x+y+2/3, -x+1/3, z+1/3'
'-y+2/3, -x+1/3, z+1/3'
'-x+y+2/3, y+1/3, z+1/3'
'x+2/3, x-y+1/3, z+1/3'
'x+1/3, y+2/3, z+2/3'
'-y+1/3, x-y+2/3, z+2/3'
'-x+y+1/3, -x+2/3, z+2/3'
'-y+1/3, -x+2/3, z+2/3'
'-x+y+1/3, y+2/3, z+2/3'
'x+1/3, x-y+2/3, z+2/3'

loop_
_atom_site_aniso_label
_atom_site_aniso_U_11
_atom_site_aniso_U_22
_atom_site_aniso_U_33
_atom_site_aniso_U_23
_atom_site_aniso_U_13
_atom_site_aniso_U_12
C1 0.097(6) 0.097(6) 0.112(8) 0.013(3) -0.013(3) 0.052(7)
C2 0.112(8) 0.065(4) 0.095(7) -0.013(3) -0.025(5) 0.056(4)
C11 0.218(25) 0.126(13) 0.140(11) -0.022(18) -0.040(20) 0.145(13)
C12 0.121(14) 0.131(15) 0.151(12) -0.030(10) -0.044(10) 0.093(13)
C13 0.113(17) 0.101(17) 0.162(12) -0.023(8) -0.038(9) 0.092(17)
C14 0.106(15) 0.108(14) 0.139(10) -0.027(14) -0.009(13) 0.068(9)
C15 0.136(14) 0.096(11) 0.137(12) -0.030(9) -0.008(10) 0.058(10)
C16 0.088(12) 0.088(11) 0.120(10) -0.010(7) 0.008(7) 0.038(10)
C21 0.142(19) 0.110(17) 0.149(11) -0.016(10) 0.021(11) 0.095(16)
C22 0.201(19) 0.189(19) 0.159(13) -0.002(12) -0.013(13) 0.153(17)
C23 0.234(24) 0.224(21) 0.135(14) -0.007(12) -0.031(12) 0.172(19)
C24 0.212(33) 0.200(28) 0.143(12) -0.017(14) -0.047(12) 0.158(30)
C25 0.242(26) 0.208(24) 0.093(7) -0.065(16) -0.064(16) 0.191(15)
C26 0.146(14) 0.290(28) 0.097(8) 0.022(18) -0.007(16) 0.183(15)
C31 0.165(16) 0.192(24) 0.157(16) 0.020(15) 0.017(13) 0.100(18)
C32 0.154(13) 0.098(12) 0.122(12) 0.041(10) 0.041(11) 0.026(12)
C33 0.161(20) 0.271(34) 0.144(17) 0.059(17) 0.042(13) 0.074(19)
C34 0.247(23) 0.165(22) 0.174(19) 0.017(15) 0.096(17) 0.103(21)
C35 0.236(24) 0.221(27) 0.190(24) -0.031(20) 0.037(19) 0.061(23)
C36 0.178(24) 0.209(30) 0.137(13) 0.006(13) 0.056(12) 0.020(24)
C41 0.260(19) 0.233(18) 0.200(14) 0.040(13) -0.038(14) 0.150(16)
C42 0.246(18) 0.239(19) 0.226(16) 0.041(14) -0.029(15) 0.159(15)
C43 0.246(18) 0.251(19) 0.228(17) 0.044(14) -0.025(14) 0.142(16)
C44 0.222(18) 0.249(18) 0.247(16) 0.054(15) -0.016(14) 0.180(15)
C45 0.251(18) 0.233(18) 0.231(15) 0.055(13) -0.032(14) 0.178(15)
C46 0.256(17) 0.224(17) 0.209(14) 0.050(12) -0.039(13) 0.181(15)
C51 0.364(23) 0.373(21) 0.219(15) 0.066(17) 0.020(17) 0.330(20)
C52 0.384(23) 0.360(22) 0.247(16) 0.069(18) -0.005(17) 0.325(20)
C53 0.384(23) 0.379(22) 0.267(17) 0.072(17) -0.028(19) 0.325(21)
C54 0.393(24) 0.377(22) 0.270(17) 0.077(18) -0.028(19) 0.327(21)
C55 0.393(24) 0.369(23) 0.264(15) 0.084(19) -0.019(19) 0.320(20)
C56 0.374(23) 0.375(22) 0.240(14) 0.082(18) -0.014(19) 0.336(20)
C61 0.316(30) 0.238(24) 0.084(9) -0.041(12) -0.043(13) 0.233(25)
C62 0.316(35) 0.287(32) 0.106(12) -0.093(18) -0.012(17) 0.224(30)
C63 0.315(51) 0.234(36) 0.097(11) -0.025(36) 0.016(39) 0.206(22)
C64 0.310(32) 0.276(29) 0.087(13) -0.006(15) 0.001(17) 0.203(27)
C65 0.289(29) 0.357(35) 0.138(18) -0.113(22) -0.056(18) 0.236(28)
C66 0.248(24) 0.322(34) 0.159(19) -0.118(21) -0.064(16) 0.235(24)
C71 0.228(24) 0.194(17) 0.135(11) -0.003(12) -0.037(13) 0.150(19)
C72 0.170(21) 0.215(25) 0.133(10) 0.002(14) -0.005(16) 0.119(18)
C73 0.150(16) 0.205(16) 0.116(11) -0.001(12) 0.005(12) 0.121(14)
C74 0.113(14) 0.203(17) 0.194(17) 0.002(15) -0.039(13) 0.116(14)
C75 0.131(16) 0.136(16) 0.216(18) 0.002(12) -0.045(15) 0.074(13)
C76 0.130(16) 0.216(18) 0.181(16) 0.007(14) -0.050(12) 0.131(16)
C111 0.081(7) 0.042(13) 0.114(7) -0.002(15) -0.040(6) 0.039(13)
C112 0.071(8) 0.099(9) 0.133(11) -0.008(8) -0.018(8) 0.058(7)
C113 0.080(9) 0.138(12) 0.119(11) -0.003(9) 0.001(8) 0.063(9)
C114 0.125(10) 0.163(21) 0.078(7) 0.020(16) 0.011(7) 0.081(18)
C115 0.176(14) 0.103(10) 0.054(8) 0.038(6) 0.016(8) 0.065(10)
C116 0.175(14) 0.080(11) 0.101(10) 0.040(9) 0.031(10) 0.070(11)
C121 0.134(10) 0.244(26) 0.135(10) -0.004(15) 0.048(8) 0.141(16)
C122 0.113(10) 0.108(15) 0.169(12) -0.012(14) 0.002(9) 0.025(15)
C123 0.135(12) 0.132(24) 0.173(14) 0.022(21) -0.011(11) 0.030(27)
C124 0.090(9) 0.131(16) 0.122(10) -0.006(8) -0.010(8) 0.010(9)
C125 0.078(9) 0.149(14) 0.129(11) -0.005(10) -0.020(8) 0.018(10)
C126 0.062(8) 0.125(13) 0.162(12) -0.028(11) 0.011(8) 0.021(8)
C131 0.049(9) 0.180(15) 0.188(14) 0.011(12) -0.003(10) 0.063(10)
C132 0.217(25) 0.140(14) 0.211(20) 0.055(14) -0.094(21) -0.003(17)
C133 0.163(21) 0.295(29) 0.142(16) 0.056(15) -0.037(16) 0.044(22)
C134 0.199(28) 0.225(22) 0.172(17) 0.066(17) -0.013(20) -0.032(23)
C135 0.123(17) 0.236(22) 0.207(19) 0.082(17) -0.020(15) -0.016(17)
C136 0.109(13) 0.182(21) 0.155(12) 0.017(14) 0.030(12) -0.032(18)
C141 0.112(16) 0.260(28) 0.198(19) 0.019(17) 0.035(11) 0.120(17)
C142 0.078(17) 0.297(34) 0.225(26) 0.013(23) 0.025(13) 0.043(20)
C143 0.064(18) 0.391(71) 0.210(23) 0.042(77) 0.015(14) -0.001(70)
C144 0.023(15) 0.479(52) 0.314(38) 0.106(30) 0.047(16) 0.051(22)
C145 0.050(14) 0.377(34) 0.304(34) 0.188(29) 0.063(15) 0.071(18)
C146 0.044(11) 0.280(27) 0.319(30) 0.128(24) 0.065(13) 0.084(15)
C151 0.072(10) 0.315(25) 0.120(9) -0.007(13) -0.004(9) 0.005(9)
C152 0.063(9) 0.304(26) 0.121(9) 0.019(14) -0.033(8) 0.000(9)
C153 0.078(10) 0.316(25) 0.135(10) 0.005(15) -0.005(9) -0.007(11)
C154 0.029(9) 0.327(25) 0.162(10) 0.004(13) -0.016(8) 0.028(9)
C155 0.043(8) 0.338(24) 0.170(12) 0.011(14) -0.006(9) 0.049(9)
C156 0.046(8) 0.326(24) 0.147(12) -0.005(14) 0.009(8) 0.041(10)
C161 0.085(12) 0.160(17) 0.115(11) 0.009(10) -0.027(9) 0.025(11)
C162 0.147(15) 0.183(17) 0.093(9) -0.016(9) -0.054(10) 0.079(12)
C163 0.166(20) 0.342(32) 0.092(11) 0.004(14) -0.040(12) 0.116(21)
C164 0.148(18) 0.288(30) 0.114(14) 0.037(16) -0.043(13) 0.068(18)
C165 0.378(47) 0.179(23) 0.200(24) 0.066(20) 0.048(24) 0.159(28)
C166 0.096(13) 0.124(15) 0.196(17) 0.039(12) 0.012(12) 0.009(10)
C171 0.076(11) 0.166(16) 0.106(10) 0.002(10) 0.052(8) 0.036(11)
C172 0.059(8) 0.203(26) 0.109(10) 0.010(11) 0.047(7) -0.008(10)
C173 0.133(16) 0.189(19) 0.095(11) 0.016(11) 0.043(9) 0.029(14)
C174 0.109(16) 0.366(40) 0.138(15) -0.009(17) 0.062(13) 0.082(20)
C175 0.065(12) 0.278(29) 0.220(20) -0.070(20) 0.012(12) 0.076(15)
C176 0.060(11) 0.264(27) 0.189(18) -0.001(17) 0.025(10) 0.062(14)

loop_
_atom_site_label
_atom_site_type_symbol
_atom_site_fract_x
_atom_site_fract_y
_atom_site_fract_z
_atom_site_U_iso_or_equiv
_atom_site_thermal_displace_type
_atom_site_occupancy
_atom_site_calc_flag
_atom_site_refinement_flags
_atom_site_disorder_group
C1 C -0.31604(4) 0.31604(4) 1.3459(8) 0.101(3) Uani 1 d SDU .
C2 C -0.29924(7) 0.35038(3) 1.3436(7) 0.086(3) Uani 1 d SDU .
C11 C -0.2956(2) 0.30044(10) 1.3585(6) 0.135(6) Uani 0.50 d PGDU -1
C12 C -0.2792(2) 0.30420(15) 1.4587(7) 0.121(6) Uani 0.50 d PGDU -1
H12 H -0.2771(3) 0.3195(2) 1.5108(8) 0.145 Uiso 0.50 calc PR -1
C13 C -0.2659(2) 0.2851(2) 1.4810(5) 0.108(7) Uani 0.50 d PGDU -1
H13 H -0.2549(3) 0.2876(2) 1.5480(6) 0.130 Uiso 0.50 calc PR -1
C14 C -0.26901(12) 0.26217(10) 1.4031(3) 0.111(4) Uani 0.50 d PGDU -1
C15 C -0.2855(2) 0.25840(13) 1.3030(4) 0.123(5) Uani 0.50 d PGDU -1
H15 H -0.2876(3) 0.2431(2) 1.2509(5) 0.147 Uiso 0.50 calc PR -1
C16 C -0.2988(2) 0.27753(14) 1.2807(5) 0.101(5) Uani 0.50 d PGDU -1
H16 H -0.3098(3) 0.2750(2) 1.2137(6) 0.122 Uiso 0.50 calc PR -1
C21 C -0.2546(2) 0.2414(2) 1.4273(4) 0.120(7) Uani 0.50 d PGDU -1
C22 C -0.2606(2) 0.2263(2) 1.5314(4) 0.159(7) Uani 0.50 d PGDU -1
C23 C -0.2460(2) 0.2086(2) 1.5596(5) 0.172(8) Uani 0.50 d PGDU -1
C24 C -0.2255(3) 0.2061(2) 1.4837(7) 0.161(11) Uani 0.50 d PGDU -1
C25 C -0.2195(2) 0.2212(3) 1.3796(6) 0.146(6) Uani 1 d SGDU -1
C26 C -0.2340(2) 0.2389(2) 1.3514(3) 0.145(7) Uani 0.50 d PGDU -1
C31 C -0.2806(2) 0.2305(2) 1.6199(5) 0.166(8) Uani 0.50 d PGDU -1
C32 C -0.3133(2) 0.2172(3) 1.6038(9) 0.141(6) Uani 0.50 d PGDU -1
H32 H -0.3228(2) 0.2057(4) 1.5385(11) 0.169 Uiso 0.50 calc PR -1
C33 C -0.3317(3) 0.2211(4) 1.6854(13) 0.207(12) Uani 0.50 d PGU -1
H33 H -0.3536(3) 0.2122(5) 1.6747(16) 0.249 Uiso 0.50 calc PR -1
C34 C -0.3175(4) 0.2382(4) 1.7830(12) 0.196(11) Uani 0.50 d PGU -1
H34 H -0.3298(5) 0.2408(4) 1.8376(14) 0.235 Uiso 0.50 calc PR -1
C35 C -0.2847(4) 0.2515(4) 1.7990(9) 0.239(14) Uani 0.50 d PGU -1
H35 H -0.2752(5) 0.2630(5) 1.8643(11) 0.287 Uiso 0.50 calc PR -1
C36 C -0.2663(3) 0.2476(3) 1.7175(7) 0.209(13) Uani 0.50 d PGDU -1
H36 H -0.2444(3) 0.2565(4) 1.7282(9) 0.250 Uiso 0.50 calc PR -1
C41 C -0.2530(2) 0.1895(2) 1.6669(5) 0.219(9) Uani 0.50 d PGDU -1
C42 C -0.2829(3) 0.1626(3) 1.6830(10) 0.220(9) Uani 0.50 d PGDU -1
H42 H -0.2985(3) 0.1563(4) 1.6276(14) 0.264 Uiso 0.50 calc PR -1
C43 C -0.2893(4) 0.1450(4) 1.7819(13) 0.234(9) Uani 0.50 d PGU -1
H43 H -0.3093(4) 0.1269(4) 1.7926(18) 0.280 Uiso 0.50 calc PR -1
C44 C -0.2660(5) 0.1543(4) 1.8647(9) 0.211(8) Uani 0.50 d PGU -1
H44 H -0.2703(6) 0.1425(5) 1.9308(11) 0.254 Uiso 0.50 calc PR -1
C45 C -0.2361(4) 0.1813(4) 1.8486(7) 0.213(8) Uani 0.50 d PGU -1
H45 H -0.2205(5) 0.1875(6) 1.9040(10) 0.256 Uiso 0.50 calc PR -1
C46 C -0.2297(3) 0.1989(3) 1.7497(7) 0.203(8) Uani 0.50 d PGDU -1
H46 H -0.2097(3) 0.2169(4) 1.7389(11) 0.243 Uiso 0.50 calc PR -1
C51 C -0.2160(3) 0.1810(2) 1.5023(7) 0.254(10) Uani 0.50 d PGDU -1
C52 C -0.2394(4) 0.1490(2) 1.5089(16) 0.268(10) Uani 0.50 d PGDU -1
H52 H -0.2608(3) 0.1429(3) 1.5017(22) 0.322 Uiso 0.50 calc PR -1
C53 C -0.2307(5) 0.1258(3) 1.5261(20) 0.283(10) Uani 0.50 d PGU -1
H53 H -0.2463(6) 0.1044(3) 1.5304(28) 0.340 Uiso 0.50 calc PR -1
C54 C -0.1986(6) 0.1348(4) 1.5367(16) 0.287(11) Uani 0.50 d PGU -1
H54 H -0.1928(7) 0.1194(5) 1.5482(19) 0.344 Uiso 0.50 calc PR -1
C55 C -0.1752(4) 0.1669(5) 1.5302(15) 0.285(10) Uani 0.50 d PGU -1
H55 H -0.1538(5) 0.1729(6) 1.5373(21) 0.342 Uiso 0.50 calc PR -1
C56 C -0.1839(3) 0.1900(4) 1.5130(12) 0.264(9) Uani 0.50 d PGDU -1
H56 H -0.1683(3) 0.2115(4) 1.5086(19) 0.316 Uiso 0.50 calc PR -1
C61 C -0.1988(2) 0.2177(2) 1.2919(5) 0.171(10) Uani 0.50 d PGDU -1
C62 C -0.2107(3) 0.1896(3) 1.2303(9) 0.204(13) Uani 0.50 d PGDU -1
H62 H -0.2313(3) 0.1729(3) 1.2432(14) 0.245 Uiso 0.50 calc PR -1
C63 C -0.1916(4) 0.1864(3) 1.1495(9) 0.185(10) Uani 0.50 d PGU -1
H63 H -0.1995(5) 0.1675(4) 1.1083(13) 0.222 Uiso 0.50 calc PR -1
C64 C -0.1607(3) 0.2113(4) 1.1303(7) 0.199(12) Uani 0.50 d PGU -1
H64 H -0.1480(4) 0.2092(5) 1.0762(9) 0.239 Uiso 0.50 calc PR -1
C65 C -0.1489(3) 0.2395(4) 1.1918(11) 0.229(13) Uani 0.50 d PGU -1
H65 H -0.1282(3) 0.2562(5) 1.1790(17) 0.274 Uiso 0.50 calc PR -1
C66 C -0.1679(2) 0.2427(3) 1.2727(10) 0.202(13) Uani 0.50 d PGDU -1
H66 H -0.1600(3) 0.2615(3) 1.3139(15) 0.243 Uiso 0.50 calc PR -1
C71 C -0.2251(2) 0.2589(2) 1.2459(4) 0.166(9) Uani 0.50 d PGDU -1
C72 C -0.2331(3) 0.2442(3) 1.1409(3) 0.163(7) Uani 0.50 d PGDU -1
H72 H -0.2440(4) 0.2221(3) 1.1357(5) 0.195 Uiso 0.50 calc PR -1
C73 C -0.2249(3) 0.2627(4) 1.0436(4) 0.143(6) Uani 0.50 d PGU -1
H73 H -0.2303(5) 0.2529(5) 0.9733(4) 0.171 Uiso 0.50 calc PR -1
C74 C -0.2086(3) 0.2959(4) 1.0513(9) 0.154(7) Uani 0.50 d PGU -1
H74 H -0.2031(3) 0.3082(4) 0.9862(11) 0.184 Uiso 0.50 calc PR -1
C75 C -0.2006(3) 0.3106(3) 1.1564(11) 0.158(7) Uani 0.50 d PGU -1
H75 H -0.1897(4) 0.3327(3) 1.1615(15) 0.189 Uiso 0.50 calc PR -1
C76 C -0.2088(2) 0.2921(2) 1.2537(8) 0.156(7) Uani 0.50 d PGDU -1
H76 H -0.2035(4) 0.3019(2) 1.3239(10) 0.187 Uiso 0.50 calc PR -1
C111 C -0.26329(8) 0.36691(9) 1.3314(6) 0.075(3) Uani 0.50 d PGDU -1
C112 C -0.24396(9) 0.39249(12) 1.4013(5) 0.094(4) Uani 0.50 d PGDU -1
H112 H -0.25287(11) 0.3975(2) 1.4619(7) 0.113 Uiso 0.50 calc PR -1
C113 C -0.21131(8) 0.41059(12) 1.3807(4) 0.109(5) Uani 0.50 d PGDU -1
H113 H -0.19838(10) 0.4277(2) 1.4274(6) 0.130 Uiso 0.50 calc PR -1
C114 C -0.19799(7) 0.40310(12) 1.2901(3) 0.118(4) Uani 0.50 d PGDU -1
C115 C -0.21731(10) 0.37751(15) 1.2202(4) 0.113(5) Uani 0.50 d PGDU -1
H115 H -0.20840(13) 0.3725(2) 1.1596(6) 0.135 Uiso 0.50 calc PR -1
C116 C -0.24996(10) 0.35942(12) 1.2409(6) 0.116(5) Uani 0.50 d PGDU -1
H116 H -0.26289(13) 0.3423(2) 1.1941(8) 0.139 Uiso 0.50 calc PR -1
C121 C -0.16258(7) 0.4227(2) 1.2677(4) 0.150(7) Uani 0.50 d PGDU -1
C122 C -0.14056(14) 0.4261(2) 1.3497(4) 0.144(6) Uani 0.50 d PGDU -1
C123 C -0.10808(11) 0.4464(2) 1.3314(6) 0.163(7) Uani 1 d SGDU -1
C124 C -0.09761(8) 0.4634(2) 1.2310(7) 0.134(7) Uani 0.50 d PGDU -1
C125 C -0.11963(15) 0.4601(2) 1.1490(5) 0.136(6) Uani 0.50 d PGDU -1
C126 C -0.15211(12) 0.4397(2) 1.1673(4) 0.128(5) Uani 0.50 d PGDU -1
C131 C -0.14915(13) 0.4067(2) 1.4568(4) 0.137(6) Uani 0.50 d PGDU -1
C132 C -0.1626(3) 0.3737(2) 1.4517(10) 0.231(15) Uani 0.50 d PGDU -1
H132 H -0.1663(4) 0.3636(2) 1.3822(12) 0.277 Uiso 0.50 calc PR -1
C133 C -0.1705(4) 0.3559(3) 1.5505(13) 0.231(13) Uani 0.50 d PGU -1
H133 H -0.1795(5) 0.3338(3) 1.5470(17) 0.278 Uiso 0.50 calc PR -1
C134 C -0.1650(3) 0.3711(4) 1.6543(10) 0.260(18) Uani 0.50 d PGU -1
H134 H -0.1703(4) 0.3591(5) 1.7204(12) 0.312 Uiso 0.50 calc PR -1
C135 C -0.1515(3) 0.4041(4) 1.6594(5) 0.236(13) Uani 0.50 d PGU -1
H135 H -0.1478(5) 0.4142(5) 1.7289(4) 0.283 Uiso 0.50 calc PR -1
C136 C -0.1436(3) 0.4219(3) 1.5607(4) 0.195(13) Uani 0.50 d PGDU -1
H136 H -0.1346(4) 0.4440(3) 1.5641(6) 0.234 Uiso 0.50 calc PR -1
C141 C -0.08347(10) 0.4492(2) 1.4157(5) 0.178(10) Uani 0.50 d PGDU -1
C142 C -0.0640(2) 0.4782(3) 1.4695(10) 0.222(15) Uani 0.50 d PGDU -1
H142 H -0.0662(3) 0.4958(3) 1.4534(16) 0.267 Uiso 0.50 calc PR -1
C143 C -0.0413(2) 0.4807(5) 1.5473(9) 0.273(19) Uani 0.50 d PGU -1
H143 H -0.0283(3) 0.5001(6) 1.5833(15) 0.327 Uiso 0.50 calc PR -1
C144 C -0.0381(2) 0.4543(6) 1.5713(9) 0.305(24) Uani 0.50 d PGU -1
H144 H -0.0229(3) 0.4560(7) 1.6234(11) 0.366 Uiso 0.50 calc PR -1
C145 C -0.0575(3) 0.4254(5) 1.5176(15) 0.259(16) Uani 0.50 d PGU -1
H145 H -0.0554(5) 0.4077(6) 1.5336(23) 0.311 Uiso 0.50 calc PR -1
C146 C -0.0802(3) 0.4228(3) 1.4398(13) 0.213(13) Uani 0.50 d PGDU -1
H146 H -0.0932(4) 0.4034(3) 1.4038(19) 0.255 Uiso 0.50 calc PR -1
C151 C -0.06236(8) 0.4817(2) 1.2046(5) 0.210(12) Uani 0.50 d PGDU -1
C152 C -0.0456(2) 0.4655(3) 1.1899(13) 0.204(12) Uani 0.50 d PGDU -1
H152 H -0.0562(3) 0.4433(3) 1.1963(21) 0.244 Uiso 0.50 calc PR -1
C153 C -0.0131(2) 0.4823(4) 1.1656(14) 0.223(12) Uani 0.50 d PGU -1
H153 H -0.0020(3) 0.4714(5) 1.1557(22) 0.268 Uiso 0.50 calc PR -1
C154 C 0.00265(9) 0.5154(4) 1.1560(9) 0.200(11) Uani 0.50 d PGU -1
H154 H 0.02440(10) 0.5267(5) 1.1397(11) 0.239 Uiso 0.50 calc PR -1
C155 C -0.0141(2) 0.5317(3) 1.1707(16) 0.205(11) Uani 0.50 d PGU -1
H155 H -0.0035(3) 0.5538(3) 1.1643(24) 0.245 Uiso 0.50 calc PR -1
C156 C -0.0466(2) 0.5148(2) 1.1951(15) 0.196(11) Uani 0.50 d PGDU -1
H156 H -0.0578(3) 0.5257(2) 1.2049(23) 0.236 Uiso 0.50 calc PR -1
C161 C -0.11065(13) 0.4756(2) 1.0344(4) 0.136(6) Uani 0.50 d PGDU -1
C162 C -0.0942(3) 0.4671(3) 0.9589(6) 0.143(7) Uani 0.50 d PGDU -1
H162 H -0.0887(4) 0.4519(4) 0.9790(9) 0.171 Uiso 0.50 calc PR -1
C163 C -0.0859(3) 0.4814(4) 0.8533(5) 0.205(10) Uani 0.50 d PGU -1
H163 H -0.0748(4) 0.4757(5) 0.8027(8) 0.246 Uiso 0.50 calc PR -1
C164 C -0.0941(3) 0.5042(3) 0.8232(6) 0.201(11) Uani 0.50 d PGU -1
H164 H -0.0886(4) 0.5138(4) 0.7525(7) 0.241 Uiso 0.50 calc PR -1
C165 C -0.1106(4) 0.5127(3) 0.8987(10) 0.243(16) Uani 0.50 d PGU -1
H165 H -0.1161(5) 0.5279(4) 0.8786(13) 0.292 Uiso 0.50 calc PR -1
C166 C -0.1189(3) 0.4984(3) 1.0044(8) 0.159(7) Uani 0.50 d PGDU -1
H166 H -0.1299(4) 0.5040(4) 1.0549(11) 0.190 Uiso 0.50 calc PR -1
C171 C -0.17783(11) 0.4359(2) 1.0862(4) 0.127(6) Uani 0.50 d PGDU -1
C172 C -0.1811(2) 0.4211(2) 0.9828(4) 0.157(12) Uani 0.50 d PGDU -1
H172 H -0.1674(3) 0.4135(3) 0.9636(7) 0.188 Uiso 0.50 calc PR -1
C173 C -0.2048(2) 0.4175(3) 0.9081(6) 0.162(8) Uani 0.50 d PGU -1
H173 H -0.2070(3) 0.4076(4) 0.8389(7) 0.194 Uiso 0.50 calc PR -1
C174 C -0.2252(2) 0.4289(4) 0.9368(10) 0.221(13) Uani 0.50 d PGU -1
H174 H -0.2411(3) 0.4265(4) 0.8868(12) 0.265 Uiso 0.50 calc PR -1
C175 C -0.2220(3) 0.4437(4) 1.0402(11) 0.192(11) Uani 0.50 d PGU -1
H175 H -0.2357(4) 0.4513(5) 1.0594(15) 0.231 Uiso 0.50 calc PR -1
C176 C -0.1983(2) 0.4472(3) 1.1149(8) 0.179(9) Uani 0.50 d PGDU -1
H176 H -0.1961(3) 0.4572(4) 1.1841(10) 0.215 Uiso 0.50 calc PR -1

loop_
_atom_type_symbol
_atom_type_description
_atom_type_scat_dispersion_real
_atom_type_scat_dispersion_imag
_atom_type_scat_source
C C 0.0033 0.0016 'International Tables Vol C Tables 4.2.6.8 and 6.1.1.4'
H H 0.0000 0.0000 'International Tables Vol C Tables 4.2.6.8 and 6.1.1.4'
Cl Cl 0.1484 0.1585 'International Tables Vol C Tables 4.2.6.8 and 6.1.1.4'

loop_
_geom_angle_atom_site_label_1
_geom_angle_atom_site_label_2
_geom_angle_atom_site_label_3
_geom_angle
_geom_angle_site_symmetry_1
_geom_angle_site_symmetry_3
C2 C1 C2 118.6(3) . 3_455
C2 C1 C11 125.0(4) . 4
C2 C1 C11 116.3(2) 3_455 4
C2 C1 C11 116.3(2) . .
C2 C1 C11 125.0(4) 3_455 .
C11 C1 C11 8.7(5) 4 .
C1 C2 C1 121.4(3) . 2_565
C1 C2 C111 121.9(4) . 6_565
C1 C2 C111 116.6(2) 2_565 6_565
C1 C2 C111 116.61(15) . .
C1 C2 C111 121.9(4) 2_565 .
C111 C2 C111 5.3(4) 6_565 .
C12 C11 C16 120.0 . .
C12 C11 C1 119.32(8) . .
C16 C11 C1 119.36(8) . .
C13 C12 C11 120.0 . .
C13 C12 H12 120.0 . .
C11 C12 H12 120.0 . .
C12 C13 C14 120.0 . .
C12 C13 H13 120.0 . .
C14 C13 H13 120.0 . .
C15 C14 C13 120.0 . .
C15 C14 C21 120.00(6) . .
C13 C14 C21 120.00(6) . .
C16 C15 C14 120.0 . .
C16 C15 H15 120.0 . .
C14 C15 H15 120.0 . .
C15 C16 C11 120.0 . .
C15 C16 H16 120.0 . .
C11 C16 H16 120.0 . .
C22 C21 C26 120.0 . .
C22 C21 C14 118.3(3) . .
C26 C21 C14 121.5(3) . .
C21 C22 C23 120.0 . .
C21 C22 C31 121.8(4) . .
C23 C22 C31 118.0(4) . .
C24 C23 C22 120.0 . .
C24 C23 C41 116.5(4) . .
C22 C23 C41 123.4(4) . .
C23 C24 C25 120.0 . .
C23 C24 C51 119.4(5) . .
C25 C24 C51 119.0(5) . .
C26 C25 C24 120.0 . .
C26 C25 C61 117.9(4) . .
C24 C25 C61 122.0(4) . .
C25 C26 C21 120.0 . .
C25 C26 C71 121.6(4) . .
C21 C26 C71 118.0(4) . .
C32 C31 C36 120.0 . .
C32 C31 C22 120.00(6) . .
C36 C31 C22 120.00(6) . .
C33 C32 C31 120.0 . .
C33 C32 H32 120.0 . .
C31 C32 H32 120.0 . .
C34 C33 C32 120.0 . .
C34 C33 H33 120.0 . .
C32 C33 H33 120.0 . .
C33 C34 C35 120.0 . .
C33 C34 H34 120.0 . .
C35 C34 H34 120.0 . .
C36 C35 C34 120.0 . .
C36 C35 H35 120.0 . .
C34 C35 H35 120.0 . .
C35 C36 C31 120.0 . .
C35 C36 H36 120.0 . .
C31 C36 H36 120.0 . .
C42 C41 C46 120.0 . .
C42 C41 C23 120.00(6) . .
C46 C41 C23 120.00(6) . .
C41 C42 C43 120.0 . .
C41 C42 H42 120.0 . .
C43 C42 H42 120.0 . .
C44 C43 C42 120.0 . .
C44 C43 H43 120.0 . .
C42 C43 H43 120.0 . .
C43 C44 C45 120.0 . .
C43 C44 H44 120.0 . .
C45 C44 H44 120.00(5) . .
C46 C45 C44 120.0 . .
C46 C45 H45 120.0 . .
C44 C45 H45 120.0 . .
C45 C46 C41 120.0 . .
C45 C46 H46 120.0 . .
C41 C46 H46 120.0 . .
C52 C51 C56 120.0 . .
C52 C51 C24 120.00(6) . .
C56 C51 C24 120.00(6) . .
C53 C52 C51 120.0 . .
C53 C52 H52 120.0 . .
C51 C52 H52 120.0 . .
C54 C53 C52 120.0 . .
C54 C53 H53 120.0 . .
C52 C53 H53 120.0 . .
C53 C54 C55 120.0 . .
C53 C54 H54 120.0 . .
C55 C54 H54 120.0 . .
C56 C55 C54 120.0 . .
C56 C55 H55 120.00(5) . .
C54 C55 H55 120.0 . .
C55 C56 C51 120.0 . .
C55 C56 H56 120.0 . .
C51 C56 H56 120.0 . .
C62 C61 C66 120.0 . .
C62 C61 C25 120.00(6) . .
C66 C61 C25 120.00(6) . .
C61 C62 C63 120.0 . .
C61 C62 H62 120.0 . .
C63 C62 H62 120.0 . .
C64 C63 C62 120.0 . .
C64 C63 H63 120.0 . .
C62 C63 H63 120.0 . .
C63 C64 C65 120.0 . .
C63 C64 H64 120.0 . .
C65 C64 H64 120.0 . .
C64 C65 C66 120.0 . .
C64 C65 H65 120.0 . .
C66 C65 H65 120.0 . .
C65 C66 C61 120.0 . .
C65 C66 H66 120.0 . .
C61 C66 H66 120.0 . .
C72 C71 C76 120.0 . .
C72 C71 C26 119.99(6) . .
C76 C71 C26 120.01(6) . .
C71 C72 C73 120.0 . .
C71 C72 H72 120.0 . .
C73 C72 H72 120.0 . .
C74 C73 C72 120.0 . .
C74 C73 H73 120.0 . .
C72 C73 H73 120.0 . .
C73 C74 C75 120.0 . .
C73 C74 H74 120.0 . .
C75 C74 H74 120.0 . .
C74 C75 C76 120.0 . .
C74 C75 H75 120.0 . .
C76 C75 H75 120.0 . .
C75 C76 C71 120.0 . .
C75 C76 H76 120.0 . .
C71 C76 H76 120.0 . .
C112 C111 C116 120.0 . .
C112 C111 C2 119.71(7) . .
C116 C111 C2 119.68(7) . .
C111 C112 C113 120.0 . .
C111 C112 H112 120.0 . .
C113 C112 H112 120.0 . .
C112 C113 C114 120.0 . .
C112 C113 H113 120.0 . .
C114 C113 H113 120.0 . .
C115 C114 C113 120.0 . .
C115 C114 C121 119.99(6) . .
C113 C114 C121 120.01(6) . .
C114 C115 C116 120.0 . .
C114 C115 H115 120.0 . .
C116 C115 H115 120.0 . .
C115 C116 C111 120.0 . .
C115 C116 H116 120.0 . .
C111 C116 H116 120.0 . .
C122 C121 C126 120.0 . .
C122 C121 C114 120.7(3) . .
C126 C121 C114 119.1(3) . .
C123 C122 C121 120.0 . .
C123 C122 C131 115.7(4) . .
C121 C122 C131 124.1(4) . .
C122 C123 C124 120.0 . .
C122 C123 C141 121.3(4) . .
C124 C123 C141 118.6(4) . .
C123 C124 C125 120.0 . .
C123 C124 C151 119.6(4) . .
C125 C124 C151 119.8(4) . .
C126 C125 C124 120.0 . .
C126 C125 C161 115.8(4) . .
C124 C125 C161 124.1(4) . .
C125 C126 C121 120.0 . .
C125 C126 C171 123.8(4) . .
C121 C126 C171 116.1(4) . .
C132 C131 C136 120.0 . .
C132 C131 C122 120.01(6) . .
C136 C131 C122 119.99(6) . .
C133 C132 C131 120.0 . .
C133 C132 H132 120.0 . .
C131 C132 H132 120.0 . .
C132 C133 C134 120.0 . .
C132 C133 H133 120.0 . .
C134 C133 H133 120.0 . .
C135 C134 C133 120.0 . .
C135 C134 H134 120.0 . .
C133 C134 H134 120.0 . .
C134 C135 C136 120.0 . .
C134 C135 H135 120.0 . .
C136 C135 H135 120.0 . .
C135 C136 C131 120.0 . .
C135 C136 H136 120.0 . .
C131 C136 H136 120.0 . .
C142 C141 C146 120.0 . .
C142 C141 C123 120.00(6) . .
C146 C141 C123 120.00(6) . .
C141 C142 C143 120.0 . .
C141 C142 H142 120.0 . .
C143 C142 H142 120.0 . .
C144 C143 C142 120.0 . .
C144 C143 H143 120.0 . .
C142 C143 H143 120.0 . .
C143 C144 C145 120.0 . .
C143 C144 H144 120.0 . .
C145 C144 H144 120.0 . .
C146 C145 C144 120.0 . .
C146 C145 H145 120.0 . .
C144 C145 H145 120.0 . .
C145 C146 C141 120.0 . .
C145 C146 H146 120.0 . .
C141 C146 H146 120.0 . .
C152 C151 C156 120.0 . .
C152 C151 C124 119.99(6) . .
C156 C151 C124 120.01(6) . .
C151 C152 C153 120.0 . .
C151 C152 H152 120.0 . .
C153 C152 H152 120.0 . .
C152 C153 C154 120.0 . .
C152 C153 H153 120.0 . .
C154 C153 H153 120.0 . .
C155 C154 C153 120.0 . .
C155 C154 H154 120.0 . .
C153 C154 H154 120.0 . .
C154 C155 C156 120.0 . .
C154 C155 H155 120.00(6) . .
C156 C155 H155 120.0 . .
C155 C156 C151 120.0 . .
C155 C156 H156 120.0 . .
C151 C156 H156 120.0 . .
C162 C161 C166 120.0 . .
C162 C161 C125 119.99(6) . .
C166 C161 C125 120.01(6) . .
C161 C162 C163 120.0 . .
C161 C162 H162 120.0 . .
C163 C162 H162 120.0 . .
C164 C163 C162 120.0 . .
C164 C163 H163 120.0 . .
C162 C163 H163 120.0 . .
C163 C164 C165 120.0 . .
C163 C164 H164 120.0 . .
C165 C164 H164 120.0 . .
C166 C165 C164 120.0 . .
C166 C165 H165 120.0 . .
C164 C165 H165 120.0 . .
C165 C166 C161 120.0 . .
C165 C166 H166 120.0 . .
C161 C166 H166 120.0 . .
C172 C171 C176 120.0 . .
C172 C171 C126 120.01(6) . .
C176 C171 C126 119.99(6) . .
C173 C172 C171 120.0 . .
C173 C172 H172 120.0 . .
C171 C172 H172 120.0 . .
C172 C173 C174 120.0 . .
C172 C173 H173 120.0 . .
C174 C173 H173 120.0 . .
C175 C174 C173 120.0 . .
C175 C174 H174 120.0 . .
C173 C174 H174 120.0 . .
C174 C175 C176 120.0 . .
C174 C175 H175 120.0 . .
C176 C175 H175 120.0 . .
C175 C176 C171 120.0 . .
C175 C176 H176 120.0 . .
C171 C176 H176 120.0 . .

loop_
_geom_bond_atom_site_label_1
_geom_bond_atom_site_label_2
_geom_bond_distance
_geom_bond_site_symmetry_2
C1 C2 1.437(2) .
C1 C2 1.437(2) 3_455
C1 C11 1.5172(11) 4
C1 C11 1.5173(11) .
C2 C1 1.437(2) 2_565
C2 C111 1.5119(10) 6_565
C2 C111 1.51 .
C11 C12 1.39 .
C11 C16 1.39 .
C12 C13 1.39 .
C12 H12 0.93 .
C13 C14 1.39 .
C13 H13 0.93 .
C14 C15 1.39 .
C14 C21 1.51 .
C15 C16 1.39 .
C15 H15 0.93 .
C16 H16 0.93 .
C21 C22 1.39 .
C21 C26 1.39 .
C22 C23 1.39 .
C22 C31 1.51 .
C23 C24 1.39 .
C23 C41 1.51 .
C24 C25 1.39 .
C24 C51 1.51 .
C25 C26 1.39 .
C25 C61 1.51 .
C26 C71 1.51 .
C31 C32 1.39 .
C31 C36 1.39 .
C32 C33 1.39 .
C32 H32 0.93 .
C33 C34 1.39 .
C33 H33 0.93 .
C34 C35 1.39 .
C34 H34 0.93 .
C35 C36 1.39 .
C35 H35 0.93 .
C36 H36 0.93 .
C41 C42 1.39 .
C41 C46 1.39 .
C42 C43 1.39 .
C42 H42 0.93 .
C43 C44 1.39 .
C43 H43 0.93 .
C44 C45 1.39 .
C44 H44 0.93 .
C45 C46 1.39 .
C45 H45 0.93 .
C46 H46 0.93 .
C51 C52 1.39 .
C51 C56 1.39 .
C52 C53 1.39 .
C52 H52 0.93 .
C53 C54 1.39 .
C53 H53 0.93 .
C54 C55 1.39 .
C54 H54 0.93 .
C55 C56 1.39 .
C55 H55 0.93 .
C56 H56 0.93 .
C61 C62 1.39 .
C61 C66 1.39 .
C62 C63 1.39 .
C62 H62 0.93 .
C63 C64 1.39 .
C63 H63 0.93 .
C64 C65 1.39 .
C64 H64 0.93 .
C65 C66 1.39 .
C65 H65 0.93 .
C66 H66 0.93 .
C71 C72 1.39 .
C71 C76 1.39 .
C72 C73 1.39 .
C72 H72 0.93 .
C73 C74 1.39 .
C73 H73 0.93 .
C74 C75 1.39 .
C74 H74 0.93 .
C75 C76 1.39 .
C75 H75 0.93 .
C76 H76 0.93 .
C111 C112 1.39 .
C111 C116 1.39 .
C112 C113 1.39 .
C112 H112 0.93 .
C113 C114 1.39 .
C113 H113 0.93 .
C114 C115 1.39 .
C114 C121 1.51 .
C115 C116 1.39 .
C115 H115 0.93 .
C116 H116 0.93 .
C121 C122 1.39 .
C121 C126 1.39 .
C122 C123 1.39 .
C122 C131 1.51 .
C123 C124 1.39 .
C123 C141 1.51 .
C124 C125 1.39 .
C124 C151 1.51 .
C125 C126 1.39 .
C125 C161 1.51 .
C126 C171 1.51 .
C131 C132 1.39 .
C131 C136 1.39 .
C132 C133 1.39 .
C132 H132 0.93 .
C133 C134 1.39 .
C133 H133 0.93 .
C134 C135 1.39 .
C134 H134 0.93 .
C135 C136 1.39 .
C135 H135 0.93 .
C136 H136 0.93 .
C141 C142 1.39 .
C141 C146 1.39 .
C142 C143 1.39 .
C142 H142 0.93 .
C143 C144 1.39 .
C143 H143 0.93 .
C144 C145 1.39 .
C144 H144 0.93 .
C145 C146 1.39 .
C145 H145 0.93 .
C146 H146 0.93 .
C151 C152 1.39 .
C151 C156 1.39 .
C152 C153 1.39 .
C152 H152 0.93 .
C153 C154 1.39 .
C153 H153 0.93 .
C154 C155 1.39 .
C154 H154 0.93 .
C155 C156 1.39 .
C155 H155 0.93 .
C156 H156 0.93 .
C161 C162 1.39 .
C161 C166 1.39 .
C162 C163 1.39 .
C162 H162 0.93 .
C163 C164 1.39 .
C163 H163 0.93 .
C164 C165 1.39 .
C164 H164 0.93 .
C165 C166 1.39 .
C165 H165 0.93 .
C166 H166 0.93 .
C171 C172 1.39 .
C171 C176 1.39 .
C172 C173 1.39 .
C172 H172 0.93 .
C173 C174 1.39 .
C173 H173 0.93 .
C174 C175 1.39 .
C174 H174 0.93 .
C175 C176 1.39 .
C175 H175 0.93 .
C176 H176 0.93 .

loop_
_geom_torsion_atom_site_label_1
_geom_torsion_atom_site_label_2
_geom_torsion_atom_site_label_3
_geom_torsion_atom_site_label_4
_geom_torsion
_geom_torsion_site_symmetry_1
_geom_torsion_site_symmetry_4
C2 C1 C2 C1 3.8(13) 3_455 2_565
C11 C1 C2 C1 -171.9(4) 4 2_565
C11 C1 C2 C1 -172.3(5) . 2_565
C2 C1 C2 C111 -172.4(4) 3_455 6_565
C11 C1 C2 C111 11.9(8) 4 6_565
C11 C1 C2 C111 11.5(7) . 6_565
C2 C1 C2 C111 -172.6(4) 3_455 .
C11 C1 C2 C111 11.7(7) 4 .
C11 C1 C2 C111 11.3(6) . .
C2 C1 C11 C12 66.8(6) . .
C2 C1 C11 C12 -109.0(6) 3_455 .
C11 C1 C11 C12 -111.2(4) 4 .
C2 C1 C11 C16 -126.3(6) . .
C2 C1 C11 C16 57.9(8) 3_455 .
C11 C1 C11 C16 55.7(5) 4 .
C16 C11 C12 C13 0.0 . .
C1 C11 C12 C13 166.8(5) . .
C11 C12 C13 C14 0.0 . .
C12 C13 C14 C15 0.0 . .
C12 C13 C14 C21 180.0 . .
C13 C14 C15 C16 0.0 . .
C21 C14 C15 C16 180.0 . .
C14 C15 C16 C11 0.0 . .
C12 C11 C16 C15 0.0 . .
C1 C11 C16 C15 -166.8(5) . .
C15 C14 C21 C22 -130.8(5) . .
C13 C14 C21 C22 49.2(5) . .
C15 C14 C21 C26 53.4(5) . .
C13 C14 C21 C26 -126.6(5) . .
C26 C21 C22 C23 0.0 . .
C14 C21 C22 C23 -175.9(5) . .
C26 C21 C22 C31 175.1(6) . .
C14 C21 C22 C31 -0.8(6) . .
C21 C22 C23 C24 0.0 . .
C31 C22 C23 C24 -175.3(6) . .
C21 C22 C23 C41 -175.4(6) . .
C31 C22 C23 C41 9.4(7) . .
C22 C23 C24 C25 0.0 . .
C41 C23 C24 C25 175.7(6) . .
C22 C23 C24 C51 -165.6(6) . .
C41 C23 C24 C51 10.1(6) . .
C23 C24 C25 C26 0.0 . .
C51 C24 C25 C26 165.7(6) . .
C23 C24 C25 C61 -176.6(6) . .
C51 C24 C25 C61 -10.9(7) . .
C24 C25 C26 C21 0.0 . .
C61 C25 C26 C21 176.7(6) . .
C24 C25 C26 C71 172.4(6) . .
C61 C25 C26 C71 -10.9(6) . .
C22 C21 C26 C25 0.0 . .
C14 C21 C26 C25 175.8(5) . .
C22 C21 C26 C71 -172.6(5) . .
C14 C21 C26 C71 3.1(6) . .
C21 C22 C31 C32 69.9(7) . .
C23 C22 C31 C32 -114.9(7) . .
C21 C22 C31 C36 -110.1(7) . .
C23 C22 C31 C36 65.1(7) . .
C36 C31 C32 C33 0.0 . .
C22 C31 C32 C33 180.0 . .
C31 C32 C33 C34 0.0 . .
C32 C33 C34 C35 0.0 . .
C33 C34 C35 C36 0.0 . .
C34 C35 C36 C31 0.0 . .
C32 C31 C36 C35 0.0 . .
C22 C31 C36 C35 180.0 . .
C24 C23 C41 C42 -107.7(8) . .
C22 C23 C41 C42 67.9(8) . .
C24 C23 C41 C46 72.3(8) . .
C22 C23 C41 C46 -112.1(8) . .
C46 C41 C42 C43 0.0 . .
C23 C41 C42 C43 180.0 . .
C41 C42 C43 C44 0.0 . .
C42 C43 C44 C45 0.0 . .
C43 C44 C45 C46 0.0 . .
C44 C45 C46 C41 0.0 . .
C42 C41 C46 C45 0.0 . .
C23 C41 C46 C45 180.0 . .
C23 C24 C51 C52 57.9(8) . .
C25 C24 C51 C52 -107.9(8) . .
C23 C24 C51 C56 -122.1(8) . .
C25 C24 C51 C56 72.1(8) . .
C56 C51 C52 C53 0.0 . .
C24 C51 C52 C53 180.0 . .
C51 C52 C53 C54 0.0 . .
C52 C53 C54 C55 0.0 . .
C53 C54 C55 C56 0.0 . .
C54 C55 C56 C51 0.0 . .
C52 C51 C56 C55 0.0 . .
C24 C51 C56 C55 180.0 . .
C26 C25 C61 C62 -101.5(8) . .
C24 C25 C61 C62 75.2(8) . .
C26 C25 C61 C66 78.5(8) . .
C24 C25 C61 C66 -104.8(7) . .
C66 C61 C62 C63 0.0 . .
C25 C61 C62 C63 180.0 . .
C61 C62 C63 C64 0.0 . .
C62 C63 C64 C65 0.0 . .
C63 C64 C65 C66 0.0 . .
C64 C65 C66 C61 0.0 . .
C62 C61 C66 C65 0.0 . .
C25 C61 C66 C65 180.0 . .
C25 C26 C71 C72 69.2(6) . .
C21 C26 C71 C72 -118.3(6) . .
C25 C26 C71 C76 -110.8(6) . .
C21 C26 C71 C76 61.7(6) . .
C76 C71 C72 C73 0.0 . .
C26 C71 C72 C73 180.0 . .
C71 C72 C73 C74 0.0 . .
C72 C73 C74 C75 0.0 . .
C73 C74 C75 C76 0.0 . .
C74 C75 C76 C71 0.0 . .
C72 C71 C76 C75 0.0 . .
C26 C71 C76 C75 180.0 . .
C1 C2 C111 C112 -133.4(5) . .
C1 C2 C111 C112 50.2(7) 2_565 .
C111 C2 C111 C112 48.4(4) 6_565 .
C1 C2 C111 C116 55.5(7) . .
C1 C2 C111 C116 -120.8(6) 2_565 .
C111 C2 C111 C116 -122.7(4) 6_565 .
C116 C111 C112 C113 0.0 . .
C2 C111 C112 C113 -171.0(5) . .
C111 C112 C113 C114 0.0 . .
C112 C113 C114 C115 0.0 . .
C112 C113 C114 C121 180.0 . .
C113 C114 C115 C116 0.0 . .
C121 C114 C115 C116 180.0 . .
C114 C115 C116 C111 0.0 . .
C112 C111 C116 C115 0.0 . .
C2 C111 C116 C115 171.0(5) . .
C115 C114 C121 C122 -122.6(5) . .
C113 C114 C121 C122 57.4(5) . .
C115 C114 C121 C126 62.9(5) . .
C113 C114 C121 C126 -117.1(5) . .
C126 C121 C122 C123 0.0 . .
C114 C121 C122 C123 -174.5(5) . .
C126 C121 C122 C131 -174.6(6) . .
C114 C121 C122 C131 10.9(7) . .
C121 C122 C123 C124 0.0 . .
C131 C122 C123 C124 175.0(6) . .
C121 C122 C123 C141 -176.5(7) . .
C131 C122 C123 C141 -1.5(7) . .
C122 C123 C124 C125 0.0 . .
C141 C123 C124 C125 176.6(7) . .
C122 C123 C124 C151 -171.3(6) . .
C141 C123 C124 C151 5.3(7) . .
C123 C124 C125 C126 0.0 . .
C151 C124 C125 C126 171.3(6) . .
C123 C124 C125 C161 -175.6(6) . .
C151 C124 C125 C161 -4.3(7) . .
C124 C125 C126 C121 0.0 . .
C161 C125 C126 C121 175.9(5) . .
C124 C125 C126 C171 176.5(6) . .
C161 C125 C126 C171 -7.6(6) . .
C122 C121 C126 C125 0.0 . .
C114 C121 C126 C125 174.6(5) . .
C122 C121 C126 C171 -176.8(5) . .
C114 C121 C126 C171 -2.2(5) . .
C123 C122 C131 C132 -112.8(7) . .
C121 C122 C131 C132 62.0(7) . .
C123 C122 C131 C136 67.2(7) . .
C121 C122 C131 C136 -118.0(7) . .
C136 C131 C132 C133 0.0 . .
C122 C131 C132 C133 180.0 . .
C131 C132 C133 C134 0.0 . .
C132 C133 C134 C135 0.0 . .
C133 C134 C135 C136 0.0 . .
C134 C135 C136 C131 0.0 . .
C132 C131 C136 C135 0.0 . .
C122 C131 C136 C135 180.0 . .
C122 C123 C141 C142 -117.0(7) . .
C124 C123 C141 C142 66.5(8) . .
C122 C123 C141 C146 63.0(7) . .
C124 C123 C141 C146 -113.5(8) . .
C146 C141 C142 C143 0.0 . .
C123 C141 C142 C143 180.0 . .
C141 C142 C143 C144 0.0 . .
C142 C143 C144 C145 0.0 . .
C143 C144 C145 C146 0.0 . .
C144 C145 C146 C141 0.0 . .
C142 C141 C146 C145 0.0 . .
C123 C141 C146 C145 180.0 . .
C123 C124 C151 C152 64.0(8) . .
C125 C124 C151 C152 -107.3(9) . .
C123 C124 C151 C156 -116.0(8) . .
C125 C124 C151 C156 72.7(9) . .
C156 C151 C152 C153 0.0 . .
C124 C151 C152 C153 180.0 . .
C151 C152 C153 C154 0.0 . .
C152 C153 C154 C155 0.0 . .
C153 C154 C155 C156 0.0 . .
C154 C155 C156 C151 0.0 . .
C152 C151 C156 C155 0.0 . .
C124 C151 C156 C155 180.0 . .
C126 C125 C161 C162 -111.5(7) . .
C124 C125 C161 C162 64.2(7) . .
C126 C125 C161 C166 68.5(7) . .
C124 C125 C161 C166 -115.8(7) . .
C166 C161 C162 C163 0.0 . .
C125 C161 C162 C163 180.0 . .
C161 C162 C163 C164 0.0 . .
C162 C163 C164 C165 0.0 . .
C163 C164 C165 C166 0.0 . .
C164 C165 C166 C161 0.0 . .
C162 C161 C166 C165 0.0 . .
C125 C161 C166 C165 180.0 . .
C125 C126 C171 C172 69.2(6) . .
C121 C126 C171 C172 -114.1(6) . .
C125 C126 C171 C176 -110.7(6) . .
C121 C126 C171 C176 65.9(6) . .
C176 C171 C172 C173 0.0 . .
C126 C171 C172 C173 180.0 . .
C171 C172 C173 C174 0.0 . .
C172 C173 C174 C175 0.0 . .
C173 C174 C175 C176 0.0 . .
C174 C175 C176 C171 0.0 . .
C172 C171 C176 C175 0.0 . .
C126 C171 C176 C175 180.0 . .
